data_7060296
loop_
_publ_author_name
'Chetry, Sanjib'
'Sharma, Pranay'
'Frontera, Antonio'
'Saha, Utpal'
'Verma, Akalesh K.'
'Sarma, Bipul'
'Kalita, Paran Jyoti'
'Bhattacharyya, Manjit K.'

_publ_section_title
;
 Biologically relevant and energetically significant cooperative ternary
 (\p--\p)2/(\p--\p)1/(\p--\p)2 assemblies and fascinating discrete (H2O)21
 clusters in isostructural 2,5-pyridine dicarboxylato Co(ii) and Zn(ii)
 phenanthroline compounds: antiproliferative evaluation and theoretical
 studies
;
_journal_issue 7
_journal_name_full 'New Journal of Chemistry'
_journal_page_first 3699
_journal_page_last 3715
_journal_paper_doi 10.1039/D0NJ04338A
_journal_volume 45
_journal_year 2021
_chemical_formula_moiety C31H19CoN5O4,8.5(H2O),0.5(H2O)
_chemical_formula_sum 'C31 H36 Co N5 O13'
_chemical_formula_weight 745.58
_space_group_crystal_system trigonal
_space_group_IT_number 148
_space_group_name_Hall '-R 3'
_space_group_name_H-M_alt 'R -3 :H'
_atom_sites_solution_hydrogens mixed
_audit_creation_method SHELXL-2014/7
_audit_update_record
;
2020-12-18 deposited with the CCDC.	2021-01-13 downloaded from the CCDC.
;
_cell_angle_alpha 90
_cell_angle_beta 90
_cell_angle_gamma 120
_cell_formula_units_Z 18
_cell_length_a 37.4938(11)
_cell_length_b 37.4938(11)
_cell_length_c 12.6456(4)
_cell_measurement_reflns_used 6141
_cell_measurement_temperature 100(2)
_cell_measurement_theta_max 19.77
_cell_measurement_theta_min 2.31
_cell_volume 15395.3(8)
_computing_cell_refinement 'Bruker SAINT'
_computing_data_collection 'Bruker APEX2'
_computing_data_reduction 'Bruker SAINT'
_computing_molecular_graphics 'Bruker SHELXTL'
_computing_publication_material 'Bruker SHELXTL'
_computing_structure_refinement 'SHELXL-2014/7 (Sheldrick, 2014)'
_computing_structure_solution 'SHELXS-97 (Sheldrick 2008)'
_diffrn_ambient_temperature 100(2)
_diffrn_measured_fraction_theta_full 0.955
_diffrn_measured_fraction_theta_max 0.937
_diffrn_measurement_device_type 'Bruker APEX-II CCD'
_diffrn_measurement_method '\f and \w scans'
_diffrn_radiation_type MoK\a
_diffrn_radiation_wavelength 0.71073
_diffrn_reflns_av_R_equivalents 0.0469
_diffrn_reflns_av_unetI/netI 0.0534
_diffrn_reflns_Laue_measured_fraction_full 0.955
_diffrn_reflns_Laue_measured_fraction_max 0.937
_diffrn_reflns_limit_h_max 41
_diffrn_reflns_limit_h_min -45
_diffrn_reflns_limit_k_max 43
_diffrn_reflns_limit_k_min -42
_diffrn_reflns_limit_l_max 14
_diffrn_reflns_limit_l_min -15
_diffrn_reflns_number 32781
_diffrn_reflns_point_group_measured_fraction_full 0.955
_diffrn_reflns_point_group_measured_fraction_max 0.937
_diffrn_reflns_theta_full 25.242
_diffrn_reflns_theta_max 25.993
_diffrn_reflns_theta_min 1.086
_exptl_absorpt_coefficient_mu 0.574
_exptl_absorpt_correction_T_max 0.899
_exptl_absorpt_correction_T_min 0.851
_exptl_absorpt_correction_type multi-scan
_exptl_absorpt_process_details SADABS
_exptl_crystal_colour red
_exptl_crystal_density_diffrn 1.448
_exptl_crystal_description plate
_exptl_crystal_F_000 6984
_exptl_crystal_size_max 0.360
_exptl_crystal_size_mid 0.230
_exptl_crystal_size_min 0.180
_refine_diff_density_max 0.686
_refine_diff_density_min -1.085
_refine_diff_density_rms 0.081
_refine_ls_extinction_method none
_refine_ls_goodness_of_fit_ref 1.063
_refine_ls_hydrogen_treatment mixed
_refine_ls_matrix_type full
_refine_ls_number_parameters 443
_refine_ls_number_reflns 6304
_refine_ls_number_restraints 3
_refine_ls_restrained_S_all 1.063
_refine_ls_R_factor_all 0.1085
_refine_ls_R_factor_gt 0.0643
_refine_ls_shift/su_max 0.457
_refine_ls_shift/su_mean 0.001
_refine_ls_structure_factor_coef Fsqd
_refine_ls_weighting_details 'w=1/[\s^2^(Fo^2^)+(0.1341P)^2^] where P=(Fo^2^+2Fc^2^)/3'
_refine_ls_weighting_scheme calc
_refine_ls_wR_factor_gt 0.1959
_refine_ls_wR_factor_ref 0.2187
_reflns_Friedel_coverage 0.000
_reflns_number_gt 3837
_reflns_number_total 6304
_reflns_threshold_expression 'I > 2\s(I)'
_cod_data_source_file d0nj04338a2.cif
_cod_data_source_block bscophenpdc
_cod_depositor_comments 'Adding full bibliography for 7060296--7060297.cif.'
_cod_original_cell_volume 15395.3(10)
_cod_database_code 7060296
_shelx_shelxl_version_number 2014/7
_shelx_space_group_comment
;
The symmetry employed for this shelxl refinement is uniquely defined
by the following loop, which should always be used as a source of
symmetry information in preference to the above space-group names.
They are only intended as comments.
;
_shelx_estimated_absorpt_t_min 0.820
_shelx_estimated_absorpt_t_max 0.904
_exptl_absorpt_special_details SADABS

loop_
_space_group_symop_operation_xyz
'x, y, z'
'-y, x-y, z'
'-x+y, -x, z'
'x+2/3, y+1/3, z+1/3'
'-y+2/3, x-y+1/3, z+1/3'
'-x+y+2/3, -x+1/3, z+1/3'
'x+1/3, y+2/3, z+2/3'
'-y+1/3, x-y+2/3, z+2/3'
'-x+y+1/3, -x+2/3, z+2/3'
'-x, -y, -z'
'y, -x+y, -z'
'x-y, x, -z'
'-x+2/3, -y+1/3, -z+1/3'
'y+2/3, -x+y+1/3, -z+1/3'
'x-y+2/3, x+1/3, -z+1/3'
'-x+1/3, -y+2/3, -z+2/3'
'y+1/3, -x+y+2/3, -z+2/3'
'x-y+1/3, x+2/3, -z+2/3'

loop_
_atom_site_label
_atom_site_type_symbol
_atom_site_fract_x
_atom_site_fract_y
_atom_site_fract_z
_atom_site_U_iso_or_equiv
_atom_site_adp_type
_atom_site_occupancy
_atom_site_site_symmetry_order
_atom_site_calc_flag
_atom_site_refinement_flags_posn
_atom_site_refinement_flags_adp
_atom_site_refinement_flags_occupancy
_atom_site_disorder_assembly
_atom_site_disorder_group
Co1 Co 0.79974(2) 0.01796(2) 0.62161(4) 0.0451(2) Uani 1 1 d . . . . .
N4 N 0.84165(10) 0.07958(10) 0.5681(3) 0.0478(8) Uani 1 1 d . . . . .
N1 N 0.84075(10) -0.00275(10) 0.6719(3) 0.0507(9) Uani 1 1 d . . . . .
N3 N 0.80887(10) 0.05412(10) 0.7594(3) 0.0494(8) Uani 1 1 d . . . . .
N2 N 0.80746(10) -0.00799(10) 0.4794(3) 0.0513(9) Uani 1 1 d . . . . .
N5 N 0.74602(10) 0.01981(10) 0.5708(3) 0.0470(8) Uani 1 1 d . . . . .
O1 O 0.75302(9) -0.03478(8) 0.6883(2) 0.0530(7) Uani 1 1 d . . . . .
O2 O 0.68611(10) -0.06944(11) 0.7211(3) 0.0818(11) Uani 1 1 d . . . . .
O3 O 0.73409(14) 0.09669(12) 0.3566(3) 0.0959(13) Uani 1 1 d . . . . .
O4 O 0.67708(14) 0.08537(12) 0.4340(4) 0.1037(14) Uani 1 1 d . . . . .
C11 C 0.83176(13) -0.02447(12) 0.4914(3) 0.0516(11) Uani 1 1 d . . . . .
C12 C 0.84892(12) -0.02258(12) 0.5945(4) 0.0505(10) Uani 1 1 d . . . . .
C7 C 0.84125(15) -0.04253(13) 0.4073(4) 0.0654(13) Uani 1 1 d . . . . .
C10 C 0.79221(15) -0.00982(14) 0.3862(4) 0.0619(12) Uani 1 1 d . . . . .
H10 H 0.7751 0.0014 0.3777 0.074 Uiso 1 1 calc R U . . .
C4 C 0.87316(14) -0.04091(14) 0.6115(4) 0.0658(13) Uani 1 1 d . . . . .
C1 C 0.85559(14) -0.00176(15) 0.7667(4) 0.0655(13) Uani 1 1 d . . . . .
H1 H 0.8500 0.0117 0.8204 0.079 Uiso 1 1 calc R U . . .
C3 C 0.88773(17) -0.03869(17) 0.7137(5) 0.0824(16) Uani 1 1 d . . . . .
H3 H 0.9038 -0.0506 0.7288 0.099 Uiso 1 1 calc R U . . .
C9 C 0.79949(18) -0.02709(16) 0.2993(4) 0.0764(15) Uani 1 1 d . . . . .
H9 H 0.7876 -0.0277 0.2342 0.092 Uiso 1 1 calc R U . . .
C6 C 0.86753(18) -0.05920(16) 0.4247(5) 0.0823(16) Uani 1 1 d . . . . .
H6 H 0.8746 -0.0705 0.3685 0.099 Uiso 1 1 calc R U . . .
C8 C 0.82425(18) -0.04311(16) 0.3108(4) 0.0779(15) Uani 1 1 d . . . . .
H8 H 0.8299 -0.0547 0.2528 0.093 Uiso 1 1 calc R U . . .
C2 C 0.87909(17) -0.01979(17) 0.7909(4) 0.0793(15) Uani 1 1 d . . . . .
H2 H 0.8886 -0.0188 0.8594 0.095 Uiso 1 1 calc R U . . .
C5 C 0.88229(18) -0.05870(15) 0.5223(6) 0.0849(17) Uani 1 1 d . . . . .
H5 H 0.8989 -0.0703 0.5322 0.102 Uiso 1 1 calc R U . . .
C22 C 0.85703(14) 0.09236(15) 0.4703(4) 0.0616(12) Uani 1 1 d . . . . .
H22 H 0.8512 0.0727 0.4182 0.074 Uiso 1 1 calc R U . . .
C23 C 0.85076(12) 0.10848(12) 0.6424(3) 0.0470(10) Uani 1 1 d . . . . .
C24 C 0.83395(12) 0.09533(13) 0.7448(3) 0.0503(10) Uani 1 1 d . . . . .
C13 C 0.79325(14) 0.04106(15) 0.8559(3) 0.0613(12) Uani 1 1 d . . . . .
H13 H 0.7763 0.0129 0.8667 0.074 Uiso 1 1 calc R U . . .
C19 C 0.87627(13) 0.15157(13) 0.6234(4) 0.0588(12) Uani 1 1 d . . . . .
C16 C 0.84333(14) 0.12371(15) 0.8277(4) 0.0632(12) Uani 1 1 d . . . . .
C21 C 0.88118(15) 0.13349(16) 0.4444(4) 0.0703(14) Uani 1 1 d . . . . .
H21 H 0.8910 0.1411 0.3758 0.084 Uiso 1 1 calc R U . . .
C20 C 0.89063(15) 0.16306(15) 0.5205(4) 0.0712(14) Uani 1 1 d . . . . .
H20 H 0.9066 0.1908 0.5032 0.085 Uiso 1 1 calc R U . . .
C17 C 0.87045(15) 0.16718(15) 0.8034(5) 0.0731(14) Uani 1 1 d . . . . .
H17 H 0.8777 0.1866 0.8571 0.088 Uiso 1 1 calc R U . . .
C18 C 0.88498(15) 0.17969(14) 0.7072(5) 0.0741(15) Uani 1 1 d . . . . .
H18 H 0.9014 0.2077 0.6942 0.089 Uiso 1 1 calc R U . . .
C15 C 0.82551(17) 0.10805(18) 0.9266(4) 0.0764(15) Uani 1 1 d . . . . .
H15 H 0.8306 0.1259 0.9829 0.092 Uiso 1 1 calc R U . . .
C30 C 0.71136(12) -0.01137(13) 0.6119(3) 0.0473(10) Uani 1 1 d . . . . .
C25 C 0.74270(13) 0.04715(13) 0.5102(3) 0.0534(11) Uani 1 1 d . . . . .
H25 H 0.7666 0.0682 0.4799 0.064 Uiso 1 1 calc R U . . .
C29 C 0.67333(14) -0.01549(15) 0.5932(4) 0.0639(12) Uani 1 1 d . . . . .
H29 H 0.6496 -0.0377 0.6209 0.077 Uiso 1 1 calc R U . . .
C26 C 0.70631(14) 0.04624(13) 0.4898(3) 0.0549(11) Uani 1 1 d . . . . .
C27 C 0.70645(19) 0.07960(17) 0.4206(4) 0.0722(14) Uani 1 1 d . . . . .
C28 C 0.67111(15) 0.01396(16) 0.5327(4) 0.0672(13) Uani 1 1 d . . . . .
H28 H 0.6457 0.0120 0.5207 0.081 Uiso 1 1 calc R U . . .
C31 C 0.71617(13) -0.04151(13) 0.6797(3) 0.0524(11) Uani 1 1 d . . . . .
C14 C 0.80102(17) 0.06717(18) 0.9402(4) 0.0752(14) Uani 1 1 d . . . . .
H14 H 0.7895 0.0567 1.0060 0.090 Uiso 1 1 calc R U . . .
O5 O 0.70694(6) 0.16534(6) 0.34737(18) 0.1054(13) Uani 1 1 d G . . . .
H5A H 0.6848 0.1662 0.3541 0.158 Uiso 1 1 d G U . . .
H5B H 0.7016 0.1406 0.3534 0.158 Uiso 1 1 d G U . . .
O10 O 0.77537(8) 0.11780(7) 0.2106(2) 0.1336(18) Uani 1 1 d G . . . .
H10A H 0.7877 0.1343 0.1598 0.200 Uiso 1 1 d G U . . .
H10B H 0.7527 0.1170 0.2229 0.200 Uiso 1 1 d G U . . .
O12 O 0.75402(12) 0.91161(8) 0.8387(3) 0.1225(17) Uani 1 1 d G . . . .
H12A H 0.7545 0.9201 0.9013 0.184 Uiso 1 1 d G U . . .
H12B H 0.7563 0.9298 0.7948 0.184 Uiso 1 1 d G U . . .
O13 O 0.78539(11) 0.86284(7) 0.7840(3) 0.150(2) Uani 1 1 d G . . . .
H13A H 0.8032 0.8579 0.8117 0.225 Uiso 1 1 d G U . . .
H13B H 0.7899 0.8864 0.8038 0.225 Uiso 1 1 d G U . . .
O8 O 0.75469(6) 0.24994(6) 0.41544(16) 0.1378(19) Uani 1 1 d G . . . .
H8A H 0.7506 0.2272 0.3900 0.207 Uiso 1 1 d G U . . .
H8B H 0.7604 0.2672 0.3656 0.207 Uiso 1 1 d G U . . .
O6 O 0.64152(6) 0.17588(6) 0.3986(3) 0.1353(19) Uani 1 1 d DG . . . .
O11 O 0.78497(8) 0.06193(7) 0.2368(3) 0.157(2) Uani 1 1 d G . . . .
H11A H 0.8029 0.0696 0.2857 0.235 Uiso 1 1 d G U . . .
H11B H 0.7832 0.0410 0.2057 0.235 Uiso 1 1 d G U . . .
O7 O 0.68561(6) 0.26485(6) 0.4544(2) 0.189(3) Uani 1 1 d G . . . .
H7A H 0.6611 0.2567 0.4346 0.284 Uiso 1 1 d G U . . .
H7B H 0.6884 0.2721 0.5189 0.284 Uiso 1 1 d G U . . .
O9 O 0.83333(9) 0.16667(7) 0.1667(3) 0.233(6) Uani 1 2 d G . P . .
H9A H 0.8222 0.1443 0.1329 0.350 Uiso 0.5 1 d G U P . .
H9B H 0.8443 0.1635 0.2237 0.350 Uiso 0.5 1 d G U P . .
H6D H 0.641(3) 0.1991(15) 0.405(9) 0.24(5) Uiso 1 1 d D . . . .
H6E H 0.6148(8) 0.158(2) 0.390(10) 0.28(6) Uiso 1 1 d D . . . .
O14 O 0.6667 0.3333 0.555(6) 0.89(6) Uani 1 3 d S T P . .
O15 O 0.6667 0.3333 0.8333 0.62(5) Uani 1 6 d S T P . .

loop_
_atom_site_aniso_label
_atom_site_aniso_U_11
_atom_site_aniso_U_22
_atom_site_aniso_U_33
_atom_site_aniso_U_23
_atom_site_aniso_U_13
_atom_site_aniso_U_12
Co1 0.0464(4) 0.0458(4) 0.0432(4) 0.0001(2) 0.0013(2) 0.0231(3)
N4 0.0442(19) 0.051(2) 0.046(2) 0.0001(16) 0.0007(15) 0.0222(16)
N1 0.048(2) 0.055(2) 0.047(2) -0.0003(17) -0.0013(16) 0.0247(17)
N3 0.049(2) 0.052(2) 0.048(2) 0.0007(16) 0.0015(16) 0.0257(17)
N2 0.055(2) 0.050(2) 0.045(2) -0.0008(16) 0.0001(16) 0.0225(18)
N5 0.047(2) 0.0442(19) 0.050(2) -0.0016(16) -0.0009(16) 0.0229(17)
O1 0.0499(18) 0.0510(17) 0.0593(18) 0.0080(14) 0.0040(14) 0.0260(14)
O2 0.0521(19) 0.084(2) 0.087(2) 0.036(2) 0.0088(18) 0.0174(19)
O3 0.105(3) 0.081(3) 0.097(3) 0.019(2) -0.007(3) 0.044(2)
O4 0.116(3) 0.097(3) 0.128(4) -0.008(3) -0.031(3) 0.076(3)
C11 0.056(3) 0.034(2) 0.058(3) -0.0029(19) 0.011(2) 0.018(2)
C12 0.041(2) 0.039(2) 0.066(3) 0.006(2) 0.007(2) 0.0160(19)
C7 0.066(3) 0.046(3) 0.072(3) -0.010(2) 0.010(3) 0.019(2)
C10 0.070(3) 0.060(3) 0.047(3) -0.002(2) 0.000(2) 0.027(2)
C4 0.061(3) 0.051(3) 0.087(4) 0.006(3) 0.003(3) 0.029(2)
C1 0.059(3) 0.078(3) 0.061(3) 0.003(3) -0.005(2) 0.035(3)
C3 0.070(3) 0.076(4) 0.111(5) 0.011(3) -0.005(3) 0.043(3)
C9 0.100(4) 0.070(3) 0.048(3) -0.006(2) -0.001(3) 0.033(3)
C6 0.098(4) 0.065(3) 0.093(4) -0.017(3) 0.013(3) 0.047(3)
C8 0.094(4) 0.066(3) 0.060(3) -0.015(3) 0.015(3) 0.029(3)
C2 0.081(4) 0.092(4) 0.071(4) 0.009(3) -0.013(3) 0.048(3)
C5 0.086(4) 0.061(3) 0.128(5) -0.003(3) 0.018(4) 0.051(3)
C22 0.058(3) 0.068(3) 0.047(3) 0.000(2) 0.002(2) 0.023(2)
C23 0.040(2) 0.052(2) 0.050(3) -0.002(2) -0.0025(18) 0.023(2)
C24 0.045(2) 0.052(3) 0.055(3) -0.006(2) -0.007(2) 0.025(2)
C13 0.069(3) 0.065(3) 0.050(3) 0.003(2) 0.009(2) 0.034(2)
C19 0.043(2) 0.048(3) 0.078(3) 0.002(2) 0.005(2) 0.017(2)
C16 0.059(3) 0.064(3) 0.067(3) -0.017(2) -0.005(2) 0.032(2)
C21 0.066(3) 0.067(3) 0.064(3) 0.020(3) 0.013(3) 0.023(3)
C20 0.059(3) 0.053(3) 0.090(4) 0.016(3) 0.016(3) 0.018(2)
C17 0.064(3) 0.054(3) 0.090(4) -0.026(3) -0.008(3) 0.022(3)
C18 0.066(3) 0.044(3) 0.097(4) -0.009(3) 0.008(3) 0.016(2)
C15 0.084(4) 0.091(4) 0.054(3) -0.025(3) -0.004(3) 0.043(3)
C30 0.052(3) 0.057(3) 0.036(2) -0.0035(19) 0.0004(18) 0.029(2)
C25 0.055(3) 0.049(2) 0.054(3) -0.001(2) -0.007(2) 0.025(2)
C29 0.050(3) 0.078(3) 0.061(3) 0.003(2) 0.005(2) 0.031(2)
C26 0.063(3) 0.055(3) 0.057(3) -0.009(2) -0.012(2) 0.038(2)
C27 0.086(4) 0.069(3) 0.077(4) -0.020(3) -0.032(3) 0.050(3)
C28 0.062(3) 0.095(4) 0.063(3) -0.004(3) -0.008(2) 0.053(3)
C31 0.053(3) 0.055(3) 0.045(2) -0.002(2) 0.000(2) 0.024(2)
C14 0.081(4) 0.087(4) 0.050(3) -0.005(3) 0.013(3) 0.037(3)
O5 0.152(4) 0.084(3) 0.087(3) 0.014(2) 0.013(3) 0.064(3)
O10 0.105(3) 0.187(5) 0.096(3) -0.023(3) 0.005(3) 0.063(4)
O12 0.172(5) 0.090(3) 0.107(3) 0.001(2) -0.044(3) 0.067(3)
O13 0.223(6) 0.129(4) 0.124(4) -0.008(3) -0.054(4) 0.106(4)
O8 0.154(5) 0.109(4) 0.109(3) 0.000(3) 0.025(3) 0.035(3)
O6 0.114(4) 0.162(5) 0.113(4) 0.013(4) -0.001(3) 0.057(4)
O11 0.115(4) 0.195(6) 0.133(4) -0.002(4) -0.034(3) 0.057(4)
O7 0.125(5) 0.151(5) 0.263(8) -0.028(5) 0.058(5) 0.047(4)
O9 0.279(13) 0.149(8) 0.159(9) -0.034(7) 0.029(9) 0.022(8)
O14 0.33(2) 0.33(2) 2.00(19) 0.000 0.000 0.166(12)
O15 0.39(4) 0.39(4) 1.07(16) 0.000 0.000 0.19(2)

loop_
_atom_type_symbol
_atom_type_description
_atom_type_scat_dispersion_real
_atom_type_scat_dispersion_imag
_atom_type_scat_source
C C 0.0033 0.0016 'International Tables Vol C Tables 4.2.6.8 and 6.1.1.4'
H H 0.0000 0.0000 'International Tables Vol C Tables 4.2.6.8 and 6.1.1.4'
N N 0.0061 0.0033 'International Tables Vol C Tables 4.2.6.8 and 6.1.1.4'
O O 0.0106 0.0060 'International Tables Vol C Tables 4.2.6.8 and 6.1.1.4'
Co Co 0.3494 0.9721 'International Tables Vol C Tables 4.2.6.8 and 6.1.1.4'

loop_
_geom_angle_atom_site_label_1
_geom_angle_atom_site_label_2
_geom_angle_atom_site_label_3
_geom_angle
_geom_angle_site_symmetry_1
_geom_angle_site_symmetry_3
_geom_angle_publ_flag
O1 Co1 N3 93.74(12) . . ?
O1 Co1 N2 98.72(12) . . ?
N3 Co1 N2 165.05(13) . . ?
O1 Co1 N1 87.14(12) . . ?
N3 Co1 N1 94.12(13) . . ?
N2 Co1 N1 78.38(13) . . ?
O1 Co1 N5 77.99(12) . . ?
N3 Co1 N5 94.53(12) . . ?
N2 Co1 N5 96.09(13) . . ?
N1 Co1 N5 163.24(13) . . ?
O1 Co1 N4 167.15(12) . . ?
N3 Co1 N4 76.99(13) . . ?
N2 Co1 N4 91.84(13) . . ?
N1 Co1 N4 102.23(13) . . ?
N5 Co1 N4 93.70(12) . . ?
C23 N4 C22 117.6(4) . . ?
C23 N4 Co1 113.7(3) . . ?
C22 N4 Co1 128.5(3) . . ?
C1 N1 C12 117.8(4) . . ?
C1 N1 Co1 129.3(3) . . ?
C12 N1 Co1 112.7(3) . . ?
C13 N3 C24 117.9(4) . . ?
C13 N3 Co1 127.8(3) . . ?
C24 N3 Co1 114.3(3) . . ?
C10 N2 C11 117.5(4) . . ?
C10 N2 Co1 129.3(3) . . ?
C11 N2 Co1 113.2(3) . . ?
C25 N5 C30 118.0(4) . . ?
C25 N5 Co1 130.2(3) . . ?
C30 N5 Co1 111.8(3) . . ?
C31 O1 Co1 118.2(3) . . ?
N2 C11 C7 122.2(4) . . ?
N2 C11 C12 118.0(4) . . ?
C7 C11 C12 119.8(4) . . ?
N1 C12 C4 122.5(4) . . ?
N1 C12 C11 117.7(4) . . ?
C4 C12 C11 119.8(4) . . ?
C8 C7 C11 117.1(5) . . ?
C8 C7 C6 123.3(5) . . ?
C11 C7 C6 119.6(5) . . ?
N2 C10 C9 124.5(5) . . ?
N2 C10 H10 117.7 . . ?
C9 C10 H10 117.7 . . ?
C3 C4 C12 116.4(5) . . ?
C3 C4 C5 125.5(5) . . ?
C12 C4 C5 118.0(5) . . ?
N1 C1 C2 123.4(5) . . ?
N1 C1 H1 118.3 . . ?
C2 C1 H1 118.3 . . ?
C2 C3 C4 121.2(5) . . ?
C2 C3 H3 119.4 . . ?
C4 C3 H3 119.4 . . ?
C8 C9 C10 118.1(5) . . ?
C8 C9 H9 121.0 . . ?
C10 C9 H9 121.0 . . ?
C5 C6 C7 120.3(5) . . ?
C5 C6 H6 119.9 . . ?
C7 C6 H6 119.9 . . ?
C9 C8 C7 120.6(5) . . ?
C9 C8 H8 119.7 . . ?
C7 C8 H8 119.7 . . ?
C3 C2 C1 118.6(5) . . ?
C3 C2 H2 120.7 . . ?
C1 C2 H2 120.7 . . ?
C6 C5 C4 122.3(5) . . ?
C6 C5 H5 118.9 . . ?
C4 C5 H5 118.9 . . ?
N4 C22 C21 122.7(4) . . ?
N4 C22 H22 118.7 . . ?
C21 C22 H22 118.7 . . ?
N4 C23 C24 118.0(4) . . ?
N4 C23 C19 123.5(4) . . ?
C24 C23 C19 118.5(4) . . ?
N3 C24 C16 121.8(4) . . ?
N3 C24 C23 117.0(4) . . ?
C16 C24 C23 121.2(4) . . ?
N3 C13 C14 123.2(4) . . ?
N3 C13 H13 118.4 . . ?
C14 C13 H13 118.4 . . ?
C20 C19 C18 124.1(4) . . ?
C20 C19 C23 116.4(4) . . ?
C18 C19 C23 119.5(4) . . ?
C15 C16 C24 117.5(4) . . ?
C15 C16 C17 125.2(5) . . ?
C24 C16 C17 117.4(5) . . ?
C20 C21 C22 119.7(5) . . ?
C20 C21 H21 120.2 . . ?
C22 C21 H21 120.2 . . ?
C21 C20 C19 120.1(4) . . ?
C21 C20 H20 120.0 . . ?
C19 C20 H20 120.0 . . ?
C18 C17 C16 121.6(5) . . ?
C18 C17 H17 119.2 . . ?
C16 C17 H17 119.2 . . ?
C17 C18 C19 121.7(5) . . ?
C17 C18 H18 119.1 . . ?
C19 C18 H18 119.1 . . ?
C14 C15 C16 120.1(5) . . ?
C14 C15 H15 119.9 . . ?
C16 C15 H15 119.9 . . ?
N5 C30 C29 121.9(4) . . ?
N5 C30 C31 116.6(4) . . ?
C29 C30 C31 121.4(4) . . ?
N5 C25 C26 124.3(4) . . ?
N5 C25 H25 117.9 . . ?
C26 C25 H25 117.9 . . ?
C30 C29 C28 118.6(4) . . ?
C30 C29 H29 120.7 . . ?
C28 C29 H29 120.7 . . ?
C25 C26 C28 116.8(4) . . ?
C25 C26 C27 119.5(4) . . ?
C28 C26 C27 123.7(4) . . ?
O3 C27 O4 126.9(6) . . ?
O3 C27 C26 117.8(5) . . ?
O4 C27 C26 115.3(6) . . ?
C29 C28 C26 120.4(4) . . ?
C29 C28 H28 119.8 . . ?
C26 C28 H28 119.8 . . ?
O2 C31 O1 125.6(4) . . ?
O2 C31 C30 119.3(4) . . ?
O1 C31 C30 115.1(4) . . ?
C15 C14 C13 119.5(5) . . ?
C15 C14 H14 120.2 . . ?
C13 C14 H14 120.2 . . ?
H5A O5 H5B 109.5 . . ?
H10A O10 H10B 109.5 . . ?
H12A O12 H12B 109.4 . . ?
H13A O13 H13B 109.4 . . ?
H8A O8 H8B 109.5 . . ?
H6D O6 H6E 99(2) . . ?
H11A O11 H11B 109.5 . . ?
H7A O7 H7B 109.5 . . ?
H9A O9 H9B 108.6 . . ?

loop_
_geom_bond_atom_site_label_1
_geom_bond_atom_site_label_2
_geom_bond_distance
_geom_bond_site_symmetry_2
_geom_bond_publ_flag
Co1 O1 2.056(3) . ?
Co1 N3 2.128(3) . ?
Co1 N2 2.132(3) . ?
Co1 N1 2.137(3) . ?
Co1 N5 2.148(3) . ?
Co1 N4 2.153(3) . ?
N4 C23 1.342(5) . ?
N4 C22 1.348(5) . ?
N1 C1 1.314(6) . ?
N1 C12 1.354(5) . ?
N3 C13 1.336(5) . ?
N3 C24 1.361(5) . ?
N2 C10 1.297(6) . ?
N2 C11 1.341(5) . ?
N5 C25 1.334(5) . ?
N5 C30 1.344(5) . ?
O1 C31 1.279(5) . ?
O2 C31 1.208(5) . ?
O3 C27 1.214(6) . ?
O4 C27 1.235(6) . ?
C11 C7 1.399(6) . ?
C11 C12 1.440(6) . ?
C12 C4 1.404(6) . ?
C7 C8 1.372(7) . ?
C7 C6 1.423(8) . ?
C10 C9 1.371(7) . ?
C10 H10 0.9300 . ?
C4 C3 1.389(7) . ?
C4 C5 1.436(7) . ?
C1 C2 1.386(7) . ?
C1 H1 0.9300 . ?
C3 C2 1.338(8) . ?
C3 H3 0.9300 . ?
C9 C8 1.342(8) . ?
C9 H9 0.9300 . ?
C6 C5 1.349(8) . ?
C6 H6 0.9300 . ?
C8 H8 0.9300 . ?
C2 H2 0.9300 . ?
C5 H5 0.9300 . ?
C22 C21 1.382(7) . ?
C22 H22 0.9300 . ?
C23 C24 1.417(6) . ?
C23 C19 1.427(6) . ?
C24 C16 1.407(6) . ?
C13 C14 1.375(6) . ?
C13 H13 0.9300 . ?
C19 C20 1.392(7) . ?
C19 C18 1.413(6) . ?
C16 C15 1.401(7) . ?
C16 C17 1.458(7) . ?
C21 C20 1.374(7) . ?
C21 H21 0.9300 . ?
C20 H20 0.9300 . ?
C17 C18 1.320(7) . ?
C17 H17 0.9300 . ?
C18 H18 0.9300 . ?
C15 C14 1.347(7) . ?
C15 H15 0.9300 . ?
C30 C29 1.376(6) . ?
C30 C31 1.500(6) . ?
C25 C26 1.372(6) . ?
C25 H25 0.9300 . ?
C29 C28 1.380(7) . ?
C29 H29 0.9300 . ?
C26 C28 1.380(6) . ?
C26 C27 1.524(7) . ?
C28 H28 0.9300 . ?
C14 H14 0.9300 . ?
O5 H5A 0.8500 . ?
O5 H5B 0.8497 . ?
O10 H10A 0.8500 . ?
O10 H10B 0.8499 . ?
O12 H12A 0.8501 . ?
O12 H12B 0.8503 . ?
O13 H13A 0.8508 . ?
O13 H13B 0.8497 . ?
O8 H8A 0.8499 . ?
O8 H8B 0.8499 . ?
O6 H6D 0.890(10) . ?
O6 H6E 0.888(10) . ?
O11 H11A 0.8498 . ?
O11 H11B 0.8497 . ?
O7 H7A 0.8501 . ?
O7 H7B 0.8500 . ?
O9 H9A 0.8425 . ?
O9 H9B 0.8668 . ?

loop_
_geom_torsion_atom_site_label_1
_geom_torsion_atom_site_label_2
_geom_torsion_atom_site_label_3
_geom_torsion_atom_site_label_4
_geom_torsion
_geom_torsion_site_symmetry_1
_geom_torsion_site_symmetry_2
_geom_torsion_site_symmetry_3
_geom_torsion_site_symmetry_4
_geom_torsion_publ_flag
C10 N2 C11 C7 1.0(6) . . . . ?
Co1 N2 C11 C7 -179.0(3) . . . . ?
C10 N2 C11 C12 179.9(4) . . . . ?
Co1 N2 C11 C12 -0.1(5) . . . . ?
C1 N1 C12 C4 -1.6(6) . . . . ?
Co1 N1 C12 C4 -176.2(3) . . . . ?
C1 N1 C12 C11 178.5(4) . . . . ?
Co1 N1 C12 C11 3.9(4) . . . . ?
N2 C11 C12 N1 -2.6(6) . . . . ?
C7 C11 C12 N1 176.3(4) . . . . ?
N2 C11 C12 C4 177.4(4) . . . . ?
C7 C11 C12 C4 -3.6(6) . . . . ?
N2 C11 C7 C8 -0.6(6) . . . . ?
C12 C11 C7 C8 -179.5(4) . . . . ?
N2 C11 C7 C6 179.5(4) . . . . ?
C12 C11 C7 C6 0.5(6) . . . . ?
C11 N2 C10 C9 -0.5(7) . . . . ?
Co1 N2 C10 C9 179.5(4) . . . . ?
N1 C12 C4 C3 1.7(6) . . . . ?
C11 C12 C4 C3 -178.4(4) . . . . ?
N1 C12 C4 C5 -175.8(4) . . . . ?
C11 C12 C4 C5 4.1(6) . . . . ?
C12 N1 C1 C2 0.2(7) . . . . ?
Co1 N1 C1 C2 173.8(4) . . . . ?
C12 C4 C3 C2 -0.4(8) . . . . ?
C5 C4 C3 C2 176.9(5) . . . . ?
N2 C10 C9 C8 -0.3(8) . . . . ?
C8 C7 C6 C5 -178.1(5) . . . . ?
C11 C7 C6 C5 1.9(8) . . . . ?
C10 C9 C8 C7 0.8(8) . . . . ?
C11 C7 C8 C9 -0.3(7) . . . . ?
C6 C7 C8 C9 179.6(5) . . . . ?
C4 C3 C2 C1 -0.9(8) . . . . ?
N1 C1 C2 C3 1.0(8) . . . . ?
C7 C6 C5 C4 -1.3(8) . . . . ?
C3 C4 C5 C6 -178.9(5) . . . . ?
C12 C4 C5 C6 -1.7(8) . . . . ?
C23 N4 C22 C21 -0.5(6) . . . . ?
Co1 N4 C22 C21 174.5(3) . . . . ?
C22 N4 C23 C24 178.6(4) . . . . ?
Co1 N4 C23 C24 2.9(4) . . . . ?
C22 N4 C23 C19 -1.2(6) . . . . ?
Co1 N4 C23 C19 -176.9(3) . . . . ?
C13 N3 C24 C16 -0.3(6) . . . . ?
Co1 N3 C24 C16 -179.9(3) . . . . ?
C13 N3 C24 C23 178.9(4) . . . . ?
Co1 N3 C24 C23 -0.7(4) . . . . ?
N4 C23 C24 N3 -1.5(5) . . . . ?
C19 C23 C24 N3 178.3(4) . . . . ?
N4 C23 C24 C16 177.7(4) . . . . ?
C19 C23 C24 C16 -2.5(6) . . . . ?
C24 N3 C13 C14 0.6(6) . . . . ?
Co1 N3 C13 C14 -179.8(4) . . . . ?
N4 C23 C19 C20 2.4(6) . . . . ?
C24 C23 C19 C20 -177.4(4) . . . . ?
N4 C23 C19 C18 -178.5(4) . . . . ?
C24 C23 C19 C18 1.7(6) . . . . ?
N3 C24 C16 C15 -0.6(6) . . . . ?
C23 C24 C16 C15 -179.7(4) . . . . ?
N3 C24 C16 C17 -179.9(4) . . . . ?
C23 C24 C16 C17 1.0(6) . . . . ?
N4 C22 C21 C20 0.7(7) . . . . ?
C22 C21 C20 C19 0.6(8) . . . . ?
C18 C19 C20 C21 178.9(5) . . . . ?
C23 C19 C20 C21 -2.1(7) . . . . ?
C15 C16 C17 C18 -177.7(5) . . . . ?
C24 C16 C17 C18 1.5(7) . . . . ?
C16 C17 C18 C19 -2.4(8) . . . . ?
C20 C19 C18 C17 179.7(5) . . . . ?
C23 C19 C18 C17 0.7(8) . . . . ?
C24 C16 C15 C14 1.1(7) . . . . ?
C17 C16 C15 C14 -179.6(5) . . . . ?
C25 N5 C30 C29 -0.2(6) . . . . ?
Co1 N5 C30 C29 177.6(3) . . . . ?
C25 N5 C30 C31 -179.9(3) . . . . ?
Co1 N5 C30 C31 -2.1(4) . . . . ?
C30 N5 C25 C26 2.1(6) . . . . ?
Co1 N5 C25 C26 -175.1(3) . . . . ?
N5 C30 C29 C28 -1.6(7) . . . . ?
C31 C30 C29 C28 178.1(4) . . . . ?
N5 C25 C26 C28 -2.1(7) . . . . ?
N5 C25 C26 C27 179.1(4) . . . . ?
C25 C26 C27 O3 25.7(7) . . . . ?
C28 C26 C27 O3 -153.0(5) . . . . ?
C25 C26 C27 O4 -156.4(5) . . . . ?
C28 C26 C27 O4 24.8(7) . . . . ?
C30 C29 C28 C26 1.6(7) . . . . ?
C25 C26 C28 C29 0.2(7) . . . . ?
C27 C26 C28 C29 178.9(4) . . . . ?
Co1 O1 C31 O2 -174.3(4) . . . . ?
Co1 O1 C31 C30 5.7(4) . . . . ?
N5 C30 C31 O2 177.8(4) . . . . ?
C29 C30 C31 O2 -1.9(6) . . . . ?
N5 C30 C31 O1 -2.1(5) . . . . ?
C29 C30 C31 O1 178.2(4) . . . . ?
C16 C15 C14 C13 -0.9(8) . . . . ?
N3 C13 C14 C15 0.0(8) . . . . ?
